data_4101886
loop_
_publ_author_name
'Brian L. Conley'
'Travis J. Williams'

_publ_contact_author_address
;
Loker Hydrocarbon Research Institute and Department of Chemistry, 
University of Southern California, Los Angeles, CA 90089-1661
;
_publ_contact_author_email travisw@usc.edu
_publ_contact_author_name 'Travis J. Williams'
_publ_section_title
;
 Thermochemistry and Molecular Structure of a Remarkable Agostic
 Interaction in a Heterobifunctional Ruthenium-Boron Complex
;
_journal_name_full 'Journal of the American Chemical Society'
_journal_page_first 1764
_journal_page_last 1765
_journal_paper_doi 10.1021/ja909858a
_journal_volume 132
_journal_year 2010
_chemical_formula_sum 'C18 H20 B F3 N5 O6 Ru S'
_chemical_formula_weight 603.33
_chemical_name_systematic
; 
 ? 
;
_space_group_IT_number 15
_symmetry_cell_setting monoclinic
_symmetry_space_group_name_Hall '-C 2yc'
_symmetry_space_group_name_H-M 'C 1 2/c 1'
_atom_sites_solution_hydrogens geom
_atom_sites_solution_primary direct
_atom_sites_solution_secondary difmap
_audit_creation_method SHELXL-97
_cell_angle_alpha 90.00
_cell_angle_beta 110.535(5)
_cell_angle_gamma 90.00
_cell_formula_units_Z 8
_cell_length_a 23.644(8)
_cell_length_b 8.032(3)
_cell_length_c 29.052(9)
_cell_measurement_reflns_used 5811
_cell_measurement_temperature 200(2)
_cell_measurement_theta_max 27.56
_cell_measurement_theta_min 1.50
_cell_volume 5167(3)
_computing_cell_refinement 'BRUKER SMART'
_computing_data_collection 'BRUKER SMART'
_computing_data_reduction 'BRUKER SAINT'
_computing_molecular_graphics 'BRUKER SHELXTL'
_computing_publication_material 'BRUKER SHELXTL'
_computing_structure_refinement 'SHELXL-97 (Sheldrick, 1997)'
_computing_structure_solution 'SHELXS-97 (Sheldrick, 1990)'
_diffrn_ambient_temperature 200(2)
_diffrn_measured_fraction_theta_full 0.972
_diffrn_measured_fraction_theta_max 0.972
_diffrn_measurement_device_type 'CCD area detector'
_diffrn_measurement_method 'phi and omega scans'
_diffrn_radiation_monochromator graphite
_diffrn_radiation_source 'fine-focus sealed tube'
_diffrn_radiation_type MoK\a
_diffrn_radiation_wavelength 0.71073
_diffrn_reflns_av_R_equivalents 0.0606
_diffrn_reflns_av_sigmaI/netI 0.0871
_diffrn_reflns_limit_h_max 28
_diffrn_reflns_limit_h_min -30
_diffrn_reflns_limit_k_max 10
_diffrn_reflns_limit_k_min -7
_diffrn_reflns_limit_l_max 37
_diffrn_reflns_limit_l_min -37
_diffrn_reflns_number 15109
_diffrn_reflns_theta_full 27.56
_diffrn_reflns_theta_max 27.56
_diffrn_reflns_theta_min 1.50
_exptl_absorpt_coefficient_mu 0.750
_exptl_absorpt_correction_T_max 0.9288
_exptl_absorpt_correction_T_min 0.7147
_exptl_absorpt_correction_type empirical
_exptl_absorpt_process_details 'Blessing,R.H.,Acta Crystallogr.1995,A51,33'
_exptl_crystal_colour yellow
_exptl_crystal_density_diffrn 1.551
_exptl_crystal_density_meas calculated
_exptl_crystal_density_method 'not measured'
_exptl_crystal_description needle
_exptl_crystal_F_000 2424
_exptl_crystal_size_max 0.48
_exptl_crystal_size_mid 0.12
_exptl_crystal_size_min 0.10
_refine_diff_density_max 0.690
_refine_diff_density_min -0.559
_refine_diff_density_rms 0.104
_refine_ls_extinction_method none
_refine_ls_goodness_of_fit_ref 0.984
_refine_ls_hydrogen_treatment constr
_refine_ls_matrix_type full
_refine_ls_number_parameters 320
_refine_ls_number_reflns 5811
_refine_ls_number_restraints 0
_refine_ls_restrained_S_all 0.984
_refine_ls_R_factor_all 0.1040
_refine_ls_R_factor_gt 0.0561
_refine_ls_shift/su_max 0.002
_refine_ls_shift/su_mean 0.000
_refine_ls_structure_factor_coef Fsqd
_refine_ls_weighting_details 'calc w=1/[\s^2^(Fo^2^)+(0.0695P)^2^+0.0000P] where P=(Fo^2^+2Fc^2^)/3'
_refine_ls_weighting_scheme calc
_refine_ls_wR_factor_gt 0.1236
_refine_ls_wR_factor_ref 0.1421
_reflns_number_gt 3618
_reflns_number_total 5811
_reflns_threshold_expression >2sigma(I)
_cod_data_source_file ja909858a_si_002.cif
_cod_data_source_block Williams1
_cod_database_code 4101886

loop_
_symmetry_equiv_pos_as_xyz
'x, y, z'
'-x, y, -z+1/2'
'x+1/2, y+1/2, z'
'-x+1/2, y+1/2, -z+1/2'
'-x, -y, -z'
'x, -y, z-1/2'
'-x+1/2, -y+1/2, -z'
'x+1/2, -y+1/2, z-1/2'

loop_
_atom_site_label
_atom_site_type_symbol
_atom_site_fract_x
_atom_site_fract_y
_atom_site_fract_z
_atom_site_U_iso_or_equiv
_atom_site_adp_type
_atom_site_occupancy
_atom_site_symmetry_multiplicity
_atom_site_calc_flag
_atom_site_refinement_flags
_atom_site_disorder_assembly
_atom_site_disorder_group
Ru1 Ru 0.321528(17) 0.58057(5) 0.894718(13) 0.03448(14) Uani 1 1 d . . .
B1 B 0.3623(3) 0.4406(7) 0.8225(2) 0.0408(14) Uani 1 1 d . . .
N1 N 0.26151(17) 0.5016(5) 0.82863(13) 0.0353(9) Uani 1 1 d . . .
N2 N 0.35930(17) 0.3491(5) 0.90343(14) 0.0377(9) Uani 1 1 d . . .
N3 N 0.38710(18) 0.6474(5) 0.95887(15) 0.0383(9) Uani 1 1 d . . .
N4 N 0.28275(18) 0.8102(5) 0.87965(13) 0.0371(9) Uani 1 1 d . . .
N5 N 0.26855(18) 0.5359(5) 0.93385(15) 0.0395(10) Uani 1 1 d . . .
O1 O 0.37467(14) 0.6074(4) 0.85052(11) 0.0376(8) Uani 1 1 d . . .
C1 C 0.2012(2) 0.5082(6) 0.81392(18) 0.0415(12) Uani 1 1 d . . .
H1 H 0.1831 0.5561 0.8353 0.050 Uiso 1 1 calc R . .
C2 C 0.1647(2) 0.4486(7) 0.76932(19) 0.0495(14) Uani 1 1 d . . .
H2 H 0.1220 0.4545 0.7598 0.059 Uiso 1 1 calc R . .
C3 C 0.1914(3) 0.3795(7) 0.7384(2) 0.0543(15) Uani 1 1 d . . .
H3 H 0.1672 0.3355 0.7074 0.065 Uiso 1 1 calc R . .
C4 C 0.2533(3) 0.3754(6) 0.75317(18) 0.0476(14) Uani 1 1 d . . .
H4 H 0.2719 0.3278 0.7321 0.057 Uiso 1 1 calc R . .
C5 C 0.2888(2) 0.4393(6) 0.79819(17) 0.0406(12) Uani 1 1 d . . .
C6 C 0.3977(3) 0.4219(8) 0.7843(2) 0.0592(15) Uani 1 1 d . . .
H6A H 0.3880 0.5168 0.7617 0.089 Uiso 1 1 calc R . .
H6B H 0.3853 0.3184 0.7656 0.089 Uiso 1 1 calc R . .
H6C H 0.4413 0.4191 0.8025 0.089 Uiso 1 1 calc R . .
C7 C 0.3761(2) 0.2992(6) 0.86524(18) 0.0403(12) Uani 1 1 d . . .
C8 C 0.4014(2) 0.1429(7) 0.86658(19) 0.0444(13) Uani 1 1 d . . .
H8 H 0.4129 0.1076 0.8399 0.053 Uiso 1 1 calc R . .
C9 C 0.4100(2) 0.0386(7) 0.9057(2) 0.0524(15) Uani 1 1 d . . .
H9 H 0.4264 -0.0696 0.9060 0.063 Uiso 1 1 calc R . .
C10 C 0.3944(2) 0.0930(7) 0.9453(2) 0.0519(14) Uani 1 1 d . . .
H10 H 0.4009 0.0241 0.9732 0.062 Uiso 1 1 calc R . .
C11 C 0.3693(2) 0.2485(6) 0.94282(19) 0.0436(12) Uani 1 1 d . . .
H11 H 0.3586 0.2866 0.9697 0.052 Uiso 1 1 calc R . .
C12 C 0.4230(2) 0.6691(6) 0.9959(2) 0.0452(13) Uani 1 1 d . . .
C13 C 0.4698(3) 0.6966(8) 1.0438(2) 0.081(2) Uani 1 1 d . . .
H13A H 0.4547 0.7741 1.0629 0.121 Uiso 1 1 calc R . .
H13B H 0.5057 0.7438 1.0393 0.121 Uiso 1 1 calc R . .
H13C H 0.4802 0.5904 1.0614 0.121 Uiso 1 1 calc R . .
C14 C 0.2572(2) 0.9320(7) 0.86914(18) 0.0422(12) Uani 1 1 d . . .
C15 C 0.2251(3) 1.0893(7) 0.8557(2) 0.0643(17) Uani 1 1 d . . .
H15A H 0.1911 1.0909 0.8675 0.096 Uiso 1 1 calc R . .
H15B H 0.2101 1.1016 0.8199 0.096 Uiso 1 1 calc R . .
H15C H 0.2527 1.1813 0.8707 0.096 Uiso 1 1 calc R . .
C16 C 0.2411(3) 0.5201(7) 0.9585(2) 0.0516(14) Uani 1 1 d . . .
C17 C 0.2059(3) 0.5027(10) 0.9912(2) 0.090(2) Uani 1 1 d . . .
H17A H 0.2282 0.4326 1.0194 0.135 Uiso 1 1 calc R . .
H17B H 0.1669 0.4510 0.9732 0.135 Uiso 1 1 calc R . .
H17C H 0.1993 0.6128 1.0030 0.135 Uiso 1 1 calc R . .
C18 C 0.4543(5) 0.2256(18) 0.1549(4) 0.126(4) Uani 1 1 d . . .
F1 F 0.4525(3) 0.3771(14) 0.1736(2) 0.202(4) Uani 1 1 d . . .
F2 F 0.5055(3) 0.1584(11) 0.1812(2) 0.195(4) Uani 1 1 d . . .
F3 F 0.4081(3) 0.1627(14) 0.1618(3) 0.225(4) Uani 1 1 d . . .
S1 S 0.44625(7) 0.2433(2) 0.09237(7) 0.0693(5) Uani 1 1 d . . .
O2 O 0.3911(2) 0.3322(7) 0.06986(19) 0.0993(17) Uani 1 1 d . . .
O3 O 0.4430(3) 0.0769(8) 0.0763(3) 0.145(3) Uani 1 1 d . . .
O4 O 0.49975(19) 0.3286(6) 0.09429(17) 0.0787(13) Uani 1 1 d . . .
O5 O 0.3417(6) 0.6398(18) 0.0736(5) 0.301(7) Uani 1 1 d . . .
O6 O 0.4135(12) 0.841(7) 0.1496(9) 0.78(4) Uani 1 1 d . . .

loop_
_atom_site_aniso_label
_atom_site_aniso_U_11
_atom_site_aniso_U_22
_atom_site_aniso_U_33
_atom_site_aniso_U_23
_atom_site_aniso_U_13
_atom_site_aniso_U_12
Ru1 0.0417(2) 0.0313(2) 0.0296(2) 0.00052(18) 0.01156(15) -0.00075(19)
B1 0.050(3) 0.037(4) 0.037(3) -0.001(3) 0.018(3) -0.003(3)
N1 0.041(2) 0.032(2) 0.032(2) 0.0011(18) 0.0130(17) -0.0015(18)
N2 0.044(2) 0.034(2) 0.033(2) -0.0001(18) 0.0109(18) -0.0030(19)
N3 0.044(2) 0.032(2) 0.039(2) -0.0003(19) 0.016(2) 0.0020(19)
N4 0.044(2) 0.036(3) 0.030(2) 0.0017(18) 0.0119(18) -0.004(2)
N5 0.042(2) 0.036(3) 0.037(2) -0.0018(18) 0.0096(19) -0.0022(18)
O1 0.0457(19) 0.035(2) 0.0350(17) 0.0019(15) 0.0178(15) -0.0018(15)
C1 0.051(3) 0.035(3) 0.037(3) 0.004(2) 0.014(2) 0.000(2)
C2 0.047(3) 0.048(4) 0.047(3) 0.001(3) 0.007(2) -0.004(2)
C3 0.072(4) 0.043(4) 0.038(3) -0.001(2) 0.007(3) -0.005(3)
C4 0.063(4) 0.046(4) 0.031(3) -0.002(2) 0.013(2) 0.001(3)
C5 0.058(3) 0.031(3) 0.033(3) 0.004(2) 0.016(2) 0.001(2)
C6 0.066(4) 0.066(4) 0.055(3) -0.001(3) 0.034(3) 0.003(3)
C7 0.037(3) 0.039(3) 0.040(3) -0.005(2) 0.008(2) -0.004(2)
C8 0.044(3) 0.041(3) 0.045(3) -0.006(3) 0.013(2) 0.001(2)
C9 0.049(3) 0.027(3) 0.073(4) -0.004(3) 0.013(3) 0.001(2)
C10 0.054(3) 0.036(3) 0.064(4) 0.016(3) 0.019(3) 0.001(3)
C11 0.050(3) 0.036(3) 0.044(3) 0.004(2) 0.016(2) -0.003(2)
C12 0.052(3) 0.031(3) 0.046(3) 0.000(2) 0.009(3) -0.002(2)
C13 0.078(5) 0.063(5) 0.066(4) -0.015(3) -0.020(3) -0.006(4)
C14 0.047(3) 0.039(3) 0.039(3) -0.003(2) 0.014(2) -0.007(3)
C15 0.067(4) 0.046(4) 0.073(4) 0.008(3) 0.015(3) 0.018(3)
C16 0.054(3) 0.053(4) 0.049(3) -0.005(3) 0.020(3) -0.010(3)
C17 0.101(6) 0.120(6) 0.075(5) -0.022(5) 0.063(4) -0.036(5)
C18 0.103(8) 0.180(12) 0.108(8) 0.022(8) 0.052(7) -0.030(8)
F1 0.151(6) 0.353(12) 0.123(5) -0.089(6) 0.073(5) -0.017(7)
F2 0.113(4) 0.308(10) 0.139(5) 0.128(6) 0.013(4) 0.029(5)
F3 0.156(6) 0.343(12) 0.220(8) 0.103(8) 0.120(6) -0.029(7)
S1 0.0569(10) 0.0704(12) 0.0809(12) -0.0064(10) 0.0245(9) -0.0008(9)
O2 0.061(3) 0.113(4) 0.107(4) -0.001(3) 0.007(3) 0.013(3)
O3 0.105(4) 0.091(5) 0.233(8) -0.071(5) 0.050(5) -0.006(3)
O4 0.061(3) 0.088(4) 0.084(3) 0.015(3) 0.023(2) -0.010(2)
O5 0.307(14) 0.342(16) 0.295(15) 0.109(13) 0.154(13) 0.140(13)
O6 0.44(3) 1.56(12) 0.35(3) -0.10(5) 0.15(3) 0.29(5)

loop_
_atom_type_symbol
_atom_type_description
_atom_type_scat_dispersion_real
_atom_type_scat_dispersion_imag
_atom_type_scat_source
C C 0.0033 0.0016 'International Tables Vol C Tables 4.2.6.8 and 6.1.1.4'
H H 0.0000 0.0000 'International Tables Vol C Tables 4.2.6.8 and 6.1.1.4'
B B 0.0013 0.0007 'International Tables Vol C Tables 4.2.6.8 and 6.1.1.4'
N N 0.0061 0.0033 'International Tables Vol C Tables 4.2.6.8 and 6.1.1.4'
O O 0.0106 0.0060 'International Tables Vol C Tables 4.2.6.8 and 6.1.1.4'
F F 0.0171 0.0103 'International Tables Vol C Tables 4.2.6.8 and 6.1.1.4'
S S 0.1246 0.1234 'International Tables Vol C Tables 4.2.6.8 and 6.1.1.4'
Ru Ru -1.2594 0.8363 'International Tables Vol C Tables 4.2.6.8 and 6.1.1.4'

loop_
_geom_angle_atom_site_label_1
_geom_angle_atom_site_label_2
_geom_angle_atom_site_label_3
_geom_angle
_geom_angle_site_symmetry_1
_geom_angle_site_symmetry_3
_geom_angle_publ_flag
N5 Ru1 N3 87.39(16) . . ?
N5 Ru1 N4 87.70(16) . . ?
N3 Ru1 N4 95.68(15) . . ?
N5 Ru1 N2 95.77(16) . . ?
N3 Ru1 N2 88.11(15) . . ?
N4 Ru1 N2 174.98(15) . . ?
N5 Ru1 N1 96.39(16) . . ?
N3 Ru1 N1 174.75(16) . . ?
N4 Ru1 N1 88.13(15) . . ?
N2 Ru1 N1 87.89(15) . . ?
N5 Ru1 O1 174.98(15) . . ?
N3 Ru1 O1 96.09(14) . . ?
N4 Ru1 O1 95.54(14) . . ?
N2 Ru1 O1 80.76(14) . . ?
N1 Ru1 O1 79.91(14) . . ?
O1 B1 C6 113.3(4) . . ?
O1 B1 C7 104.6(4) . . ?
C6 B1 C7 116.4(4) . . ?
O1 B1 C5 102.1(4) . . ?
C6 B1 C5 115.7(4) . . ?
C7 B1 C5 102.9(4) . . ?
C1 N1 C5 120.2(4) . . ?
C1 N1 Ru1 126.7(3) . . ?
C5 N1 Ru1 113.1(3) . . ?
C11 N2 C7 119.9(4) . . ?
C11 N2 Ru1 126.0(3) . . ?
C7 N2 Ru1 114.0(3) . . ?
C12 N3 Ru1 173.3(4) . . ?
C14 N4 Ru1 174.8(4) . . ?
C16 N5 Ru1 174.6(4) . . ?
B1 O1 Ru1 101.0(3) . . ?
N1 C1 C2 122.4(5) . . ?
C1 C2 C3 118.4(5) . . ?
C4 C3 C2 119.1(5) . . ?
C3 C4 C5 120.9(5) . . ?
N1 C5 C4 118.9(5) . . ?
N1 C5 B1 113.2(4) . . ?
C4 C5 B1 127.8(5) . . ?
N2 C7 C8 119.3(5) . . ?
N2 C7 B1 112.2(4) . . ?
C8 C7 B1 128.5(5) . . ?
C9 C8 C7 121.0(5) . . ?
C8 C9 C10 119.1(5) . . ?
C11 C10 C9 118.5(5) . . ?
N2 C11 C10 122.1(5) . . ?
N3 C12 C13 179.8(7) . . ?
N4 C14 C15 179.3(6) . . ?
N5 C16 C17 178.8(6) . . ?
F3 C18 F2 114.4(10) . . ?
F3 C18 F1 98.2(11) . . ?
F2 C18 F1 107.1(11) . . ?
F3 C18 S1 113.7(9) . . ?
F2 C18 S1 112.4(9) . . ?
F1 C18 S1 109.8(9) . . ?
O3 S1 O4 114.5(4) . . ?
O3 S1 O2 112.8(4) . . ?
O4 S1 O2 115.7(3) . . ?
O3 S1 C18 103.7(6) . . ?
O4 S1 C18 103.0(4) . . ?
O2 S1 C18 105.3(5) . . ?

loop_
_geom_bond_atom_site_label_1
_geom_bond_atom_site_label_2
_geom_bond_distance
_geom_bond_site_symmetry_2
_geom_bond_publ_flag
Ru1 N5 1.997(4) . ?
Ru1 N3 2.034(4) . ?
Ru1 N4 2.038(4) . ?
Ru1 N2 2.040(4) . ?
Ru1 N1 2.047(4) . ?
Ru1 O1 2.099(3) . ?
B1 O1 1.542(6) . ?
B1 C6 1.614(7) . ?
B1 C7 1.630(8) . ?
B1 C5 1.630(8) . ?
N1 C1 1.339(6) . ?
N1 C5 1.360(6) . ?
N2 C11 1.352(6) . ?
N2 C7 1.363(6) . ?
N3 C12 1.126(6) . ?
N4 C14 1.134(6) . ?
N5 C16 1.129(6) . ?
C1 C2 1.367(7) . ?
C2 C3 1.381(8) . ?
C3 C4 1.374(8) . ?
C4 C5 1.382(7) . ?
C7 C8 1.385(7) . ?
C8 C9 1.370(7) . ?
C9 C10 1.394(8) . ?
C10 C11 1.374(7) . ?
C12 C13 1.459(7) . ?
C14 C15 1.455(7) . ?
C16 C17 1.474(8) . ?
C18 F3 1.284(10) . ?
C18 F2 1.300(12) . ?
C18 F1 1.339(14) . ?
C18 S1 1.765(11) . ?
S1 O3 1.409(6) . ?
S1 O4 1.422(4) . ?
S1 O2 1.428(5) . ?
